data_1566817
loop_
_publ_author_name
'Tang, Qi'
'Shi, Xiaodong'
'Richardson, David'
'Wojtas, Lukasz'
'Shan, Chuan'
'He, Ying'
'Lan, Yu'
'Yuan, Teng'
'Ye, Xiaohan'
'Li, Shi-Jun'
'Zhao, Kai'

_publ_section_title
;
 Design and Synthesis of Stable Four-Coordinated Benzotriazole-Borane with
 Tunable Fluorescence Emission
;
_journal_name_full 'Chemical Science'
_journal_paper_doi 10.1039/D2SC01103D
_journal_year 2022
_chemical_formula_moiety 'C22 H14 B F3 N4'
_chemical_formula_sum 'C22 H14 B F3 N4'
_chemical_formula_weight 402.18
_space_group_crystal_system triclinic
_space_group_IT_number 2
_space_group_name_Hall '-P 1'
_space_group_name_H-M_alt 'P -1'
_atom_sites_solution_hydrogens mixed
_audit_creation_date 2021-07-08
_audit_creation_method
;
Olex2 1.3
(compiled 2020.11.12 svn.r5f609507 for OlexSys, GUI svn.r6272)
;
_audit_update_record
;
2021-10-03 deposited with the CCDC.	2022-04-18 downloaded from the CCDC.
;
_cell_angle_alpha 87.7510(10)
_cell_angle_beta 85.0020(10)
_cell_angle_gamma 66.2210(10)
_cell_formula_units_Z 2
_cell_length_a 8.8691(2)
_cell_length_b 9.7159(2)
_cell_length_c 11.5592(3)
_cell_measurement_reflns_used 8283
_cell_measurement_temperature 100.0
_cell_measurement_theta_max 79.91
_cell_measurement_theta_min 3.84
_cell_volume 908.04(4)
_computing_cell_refinement 'SAINT V8.40B (?, 2016)'
_computing_data_reduction 'SAINT V8.40B (?, 2016)'
_computing_molecular_graphics 'Olex2 1.3 (Dolomanov et al., 2009)'
_computing_publication_material 'Olex2 1.3 (Dolomanov et al., 2009)'
_computing_structure_refinement 'XL  (Sheldrick, 2008)'
_diffrn_ambient_temperature 100.0
_diffrn_measured_fraction_theta_full 0.993
_diffrn_measured_fraction_theta_max 0.959
_diffrn_measurement_device_type 'Bruker D8 Venture PHOTON II CPAD'
_diffrn_measurement_method 'omega scans'
_diffrn_radiation_monochromator mirrors
_diffrn_radiation_type CuK\a
_diffrn_radiation_wavelength 1.54178
_diffrn_reflns_av_R_equivalents 0.0299
_diffrn_reflns_av_unetI/netI 0.0254
_diffrn_reflns_Laue_measured_fraction_full 0.993
_diffrn_reflns_Laue_measured_fraction_max 0.959
_diffrn_reflns_limit_h_max 11
_diffrn_reflns_limit_h_min -10
_diffrn_reflns_limit_k_max 11
_diffrn_reflns_limit_k_min -12
_diffrn_reflns_limit_l_max 14
_diffrn_reflns_limit_l_min -14
_diffrn_reflns_number 14117
_diffrn_reflns_point_group_measured_fraction_full 0.993
_diffrn_reflns_point_group_measured_fraction_max 0.959
_diffrn_reflns_theta_full 67.679
_diffrn_reflns_theta_max 79.902
_diffrn_reflns_theta_min 3.839
_diffrn_source 'INCOATEC Imus micro-focus source'
_diffrn_source_current 1.0
_diffrn_source_power 0.05
_diffrn_source_voltage 50.0
_diffrn_standards_number 0
_exptl_absorpt_coefficient_mu 0.928
_exptl_absorpt_correction_T_max 1.0000
_exptl_absorpt_correction_T_min 0.9078
_exptl_absorpt_correction_type multi-scan
_exptl_absorpt_process_details
;
SADABS-2016/2 (Bruker,2016/2) was used for absorption correction.
wR2(int) was 0.0660 before and 0.0486 after correction.
The Ratio of minimum to maximum transmission is 0.9078.
The \l/2 correction factor is Not present.
;
_exptl_crystal_density_diffrn 1.471
_exptl_crystal_description block
_exptl_crystal_F_000 412
_exptl_crystal_size_max 0.09
_exptl_crystal_size_mid 0.08
_exptl_crystal_size_min 0.04
_refine_diff_density_max 0.252
_refine_diff_density_min -0.269
_refine_diff_density_rms 0.045
_refine_ls_extinction_method none
_refine_ls_goodness_of_fit_ref 1.057
_refine_ls_hydrogen_treatment mixed
_refine_ls_matrix_type full
_refine_ls_number_parameters 303
_refine_ls_number_reflns 3798
_refine_ls_number_restraints 66
_refine_ls_restrained_S_all 1.088
_refine_ls_R_factor_all 0.0425
_refine_ls_R_factor_gt 0.0370
_refine_ls_shift/su_max 0.001
_refine_ls_shift/su_mean 0.000
_refine_ls_structure_factor_coef Fsqd
_refine_ls_weighting_details 'w=1/[\s^2^(Fo^2^)+(0.0523P)^2^+0.3142P] where P=(Fo^2^+2Fc^2^)/3'
_refine_ls_weighting_scheme calc
_refine_ls_wR_factor_gt 0.0974
_refine_ls_wR_factor_ref 0.1023
_reflns_Friedel_coverage 0.000
_reflns_number_gt 3345
_reflns_number_total 3798
_reflns_threshold_expression 'I > 2\s(I)'
_cod_data_source_file d2sc01103d2.cif
_cod_data_source_block QT_N3_2
_cod_database_code 1566817
_shelx_shelxl_version_number 2018/3
_shelx_space_group_comment
;
The symmetry employed for this shelxl refinement is uniquely defined
by the following loop, which should always be used as a source of
symmetry information in preference to the above space-group names.
They are only intended as comments.
;
_shelx_estimated_absorpt_t_max 0.964
_shelx_estimated_absorpt_t_min 0.921
_olex2_refinement_description
;
1. Fixed Uiso
 At 1.2 times of:
  All C(H) groups
2. Restrained distances
 F30-C27 \\sim F33-C27 \\sim F29-C27 \\sim F32-C27 \\sim F28-C27 \\sim F31-C27
 with sigma of 0.001
 F31-F32 \\sim F31-F33 \\sim F28-F30 \\sim F28-F29 \\sim F33-F32 \\sim F30-F29
 with sigma of 0.01
3. Rigid body (RIGU) restrains
 C27, F28, F29, F30
 with sigma for 1-2 distances of 0.001 and sigma for 1-3 distances of 0.001
 C27, F31, F32, F33
 with sigma for 1-2 distances of 0.001 and sigma for 1-3 distances of 0.001
4. Others
 Sof(F28)=Sof(F29)=Sof(F30)=1-FVAR(1)
 Sof(F31)=Sof(F32)=Sof(F33)=FVAR(1)
5.a Aromatic/amide H refined with riding coordinates:
 C5(H5), C12(H12), C13(H13), C14(H14), C16(H16), C17(H17), C18(H18), C19(H19),
 C20(H20), C22(H22), C23(H23), C25(H25), C26(H26)
;
_olex2_submission_special_instructions 'No special instructions were received'

loop_
_space_group_symop_operation_xyz
'x, y, z'
'-x, -y, -z'

loop_
_atom_site_label
_atom_site_type_symbol
_atom_site_fract_x
_atom_site_fract_y
_atom_site_fract_z
_atom_site_U_iso_or_equiv
_atom_site_adp_type
_atom_site_occupancy
_atom_site_site_symmetry_order
_atom_site_calc_flag
_atom_site_refinement_flags_posn
_atom_site_refinement_flags_adp
_atom_site_refinement_flags_occupancy
_atom_site_disorder_assembly
_atom_site_disorder_group
N1 N 0.80977(17) 0.78864(13) 0.26782(10) 0.0291(3) Uani 1 1 d . . . . .
C2 C 0.73643(15) 0.74226(13) 0.33327(10) 0.0183(3) Uani 1 1 d . . . . .
B3 B 0.63641(17) 0.67527(15) 0.42379(12) 0.0160(3) Uani 1 1 d . . . . .
H3 H 0.513(2) 0.7694(18) 0.4515(14) 0.023(4) Uiso 1 1 d . . . . .
C4 C 0.74534(14) 0.59158(13) 0.53164(10) 0.0154(2) Uani 1 1 d . . . . .
C5 C 0.80356(14) 0.44068(13) 0.55011(10) 0.0162(2) Uani 1 1 d . . . . .
H5 H 0.866257 0.399381 0.615031 0.019 Uiso 1 1 calc R U . . .
C6 C 0.77352(14) 0.34002(13) 0.47428(10) 0.0162(2) Uani 1 1 d . . . . .
C7 C 0.67376(14) 0.40446(13) 0.38243(10) 0.0150(2) Uani 1 1 d . . . . .
N8 N 0.60205(12) 0.55342(11) 0.35689(8) 0.0151(2) Uani 1 1 d . . . . .
N9 N 0.51104(13) 0.57694(11) 0.26848(9) 0.0168(2) Uani 1 1 d . . . . .
N10 N 0.52544(13) 0.44076(11) 0.23546(9) 0.0161(2) Uani 1 1 d . . . . .
C11 C 0.62723(14) 0.32735(13) 0.30415(10) 0.0161(2) Uani 1 1 d . . . . .
C12 C 0.68453(15) 0.16953(13) 0.31135(11) 0.0179(2) Uani 1 1 d . . . . .
H12 H 0.656489 0.112506 0.258740 0.021 Uiso 1 1 calc R U . . .
C13 C 0.78449(15) 0.10387(13) 0.40055(11) 0.0195(3) Uani 1 1 d . . . . .
H13 H 0.826813 -0.002488 0.408273 0.023 Uiso 1 1 calc R U . . .
C14 C 0.82787(15) 0.18513(14) 0.48126(11) 0.0184(2) Uani 1 1 d . . . . .
H14 H 0.895584 0.132289 0.541330 0.022 Uiso 1 1 calc R U . . .
C15 C 0.43040(15) 0.43261(14) 0.14385(10) 0.0170(2) Uani 1 1 d . . . . .
C16 C 0.28192(16) 0.55299(14) 0.12696(11) 0.0195(3) Uani 1 1 d . . . . .
H16 H 0.244438 0.639624 0.174710 0.023 Uiso 1 1 calc R U . . .
C17 C 0.18927(16) 0.54436(15) 0.03895(11) 0.0224(3) Uani 1 1 d . . . . .
H17 H 0.088134 0.626457 0.025512 0.027 Uiso 1 1 calc R U . . .
C18 C 0.24310(17) 0.41674(16) -0.02965(11) 0.0236(3) Uani 1 1 d . . . . .
H18 H 0.177921 0.410954 -0.088768 0.028 Uiso 1 1 calc R U . . .
C19 C 0.39226(17) 0.29765(15) -0.01173(11) 0.0232(3) Uani 1 1 d . . . . .
H19 H 0.428850 0.210514 -0.058855 0.028 Uiso 1 1 calc R U . . .
C20 C 0.48863(16) 0.30486(14) 0.07470(11) 0.0211(3) Uani 1 1 d . . . . .
H20 H 0.591821 0.224405 0.086216 0.025 Uiso 1 1 calc R U . . .
C21 C 0.78278(14) 0.68655(13) 0.61280(10) 0.0152(2) Uani 1 1 d . . . . .
C22 C 0.69387(16) 0.84347(14) 0.61538(11) 0.0194(3) Uani 1 1 d . . . . .
H22 H 0.610739 0.889441 0.562880 0.023 Uiso 1 1 calc R U . . .
C23 C 0.72488(16) 0.93275(14) 0.69295(11) 0.0203(3) Uani 1 1 d . . . . .
H23 H 0.662410 1.038439 0.693711 0.024 Uiso 1 1 calc R U . . .
C24 C 0.84741(15) 0.86742(14) 0.76953(11) 0.0185(3) Uani 1 1 d . . . . .
C25 C 0.93884(15) 0.71272(14) 0.76739(10) 0.0183(3) Uani 1 1 d . . . . .
H25 H 1.023189 0.667645 0.819139 0.022 Uiso 1 1 calc R U . . .
C26 C 0.90721(15) 0.62444(13) 0.69012(10) 0.0166(2) Uani 1 1 d . . . . .
H26 H 0.971274 0.519023 0.689274 0.020 Uiso 1 1 calc R U . . .
C27 C 0.87776(12) 0.96313(12) 0.85448(10) 0.0251(3) Uani 1 1 d D . . . .
F28 F 1.0258(6) 0.8958(10) 0.8974(7) 0.0269(9) Uani 0.58(2) 1 d D . P A 1
F29 F 0.8688(13) 1.0956(7) 0.8105(8) 0.0571(14) Uani 0.58(2) 1 d D . P A 1
F30 F 0.7663(9) 0.9953(12) 0.9463(6) 0.0559(14) Uani 0.58(2) 1 d D . P A 1
F31 F 1.0092(8) 0.8890(14) 0.9150(10) 0.0317(15) Uani 0.42(2) 1 d D . P A 2
F32 F 0.9046(10) 1.0767(5) 0.8006(7) 0.0301(11) Uani 0.42(2) 1 d D . P A 2
F33 F 0.7498(11) 1.0261(10) 0.9332(8) 0.0406(12) Uani 0.42(2) 1 d D . P A 2

loop_
_atom_site_aniso_label
_atom_site_aniso_U_11
_atom_site_aniso_U_22
_atom_site_aniso_U_33
_atom_site_aniso_U_23
_atom_site_aniso_U_13
_atom_site_aniso_U_12
N1 0.0432(7) 0.0260(6) 0.0256(6) -0.0012(5) -0.0027(5) -0.0217(5)
C2 0.0246(6) 0.0131(5) 0.0189(6) -0.0025(4) -0.0075(5) -0.0078(5)
B3 0.0172(6) 0.0137(6) 0.0176(6) -0.0029(5) -0.0044(5) -0.0060(5)
C4 0.0147(5) 0.0172(5) 0.0154(5) -0.0019(4) -0.0018(4) -0.0074(4)
C5 0.0158(6) 0.0170(6) 0.0164(5) -0.0002(4) -0.0048(4) -0.0066(4)
C6 0.0149(5) 0.0168(6) 0.0179(5) -0.0009(4) -0.0028(4) -0.0069(4)
C7 0.0142(5) 0.0141(5) 0.0172(5) -0.0014(4) -0.0018(4) -0.0062(4)
N8 0.0165(5) 0.0148(5) 0.0151(5) -0.0003(4) -0.0041(4) -0.0070(4)
N9 0.0197(5) 0.0172(5) 0.0157(5) -0.0012(4) -0.0049(4) -0.0090(4)
N10 0.0184(5) 0.0148(5) 0.0163(5) -0.0003(4) -0.0036(4) -0.0074(4)
C11 0.0146(5) 0.0178(6) 0.0164(5) -0.0009(4) -0.0028(4) -0.0066(4)
C12 0.0177(6) 0.0167(6) 0.0209(6) -0.0039(5) -0.0021(4) -0.0080(5)
C13 0.0189(6) 0.0139(5) 0.0254(6) -0.0025(5) -0.0027(5) -0.0059(5)
C14 0.0163(6) 0.0161(5) 0.0224(6) 0.0007(5) -0.0059(4) -0.0054(4)
C15 0.0208(6) 0.0204(6) 0.0141(5) 0.0006(4) -0.0040(4) -0.0123(5)
C16 0.0223(6) 0.0200(6) 0.0176(6) 0.0009(5) -0.0037(5) -0.0098(5)
C17 0.0231(6) 0.0264(6) 0.0199(6) 0.0036(5) -0.0061(5) -0.0118(5)
C18 0.0285(7) 0.0321(7) 0.0178(6) 0.0018(5) -0.0074(5) -0.0192(6)
C19 0.0296(7) 0.0255(6) 0.0182(6) -0.0038(5) -0.0036(5) -0.0143(5)
C20 0.0232(6) 0.0221(6) 0.0191(6) -0.0033(5) -0.0025(5) -0.0098(5)
C21 0.0160(5) 0.0163(5) 0.0146(5) -0.0010(4) -0.0015(4) -0.0078(4)
C22 0.0205(6) 0.0171(6) 0.0205(6) 0.0012(5) -0.0071(5) -0.0066(5)
C23 0.0229(6) 0.0138(5) 0.0237(6) -0.0018(5) -0.0063(5) -0.0059(5)
C24 0.0210(6) 0.0179(6) 0.0180(6) -0.0031(5) -0.0028(5) -0.0087(5)
C25 0.0196(6) 0.0176(6) 0.0177(5) -0.0002(4) -0.0051(4) -0.0068(5)
C26 0.0177(6) 0.0146(5) 0.0176(5) -0.0012(4) -0.0031(4) -0.0060(4)
C27 0.0262(6) 0.0184(6) 0.0287(6) -0.0075(5) -0.0076(5) -0.0052(5)
F28 0.0279(10) 0.0294(15) 0.0256(17) -0.0088(11) -0.0101(11) -0.0114(9)
F29 0.086(4) 0.0154(12) 0.077(3) 0.0037(15) -0.050(2) -0.0196(17)
F30 0.0386(18) 0.081(4) 0.0481(19) -0.048(2) 0.0073(16) -0.022(2)
F31 0.0354(17) 0.0246(18) 0.034(3) -0.0060(18) -0.016(2) -0.0074(17)
F32 0.036(2) 0.0181(14) 0.0389(19) -0.0067(12) -0.0091(15) -0.0117(13)
F33 0.0314(17) 0.045(2) 0.0403(19) -0.0277(16) 0.0029(14) -0.0086(14)

loop_
_atom_type_symbol
_atom_type_description
_atom_type_scat_dispersion_real
_atom_type_scat_dispersion_imag
_atom_type_scat_source
C C 0.0181 0.0091 'International Tables Vol C Tables 4.2.6.8 and 6.1.1.4'
H H 0.0000 0.0000 'International Tables Vol C Tables 4.2.6.8 and 6.1.1.4'
B B 0.0090 0.0039 'International Tables Vol C Tables 4.2.6.8 and 6.1.1.4'
F F 0.0727 0.0534 'International Tables Vol C Tables 4.2.6.8 and 6.1.1.4'
N N 0.0311 0.0180 'International Tables Vol C Tables 4.2.6.8 and 6.1.1.4'

loop_
_geom_angle_atom_site_label_1
_geom_angle_atom_site_label_2
_geom_angle_atom_site_label_3
_geom_angle
_geom_angle_site_symmetry_1
_geom_angle_site_symmetry_3
_geom_angle_publ_flag
N1 C2 B3 179.14(13) . . ?
C2 B3 H3 108.4(8) . . ?
C2 B3 C4 111.20(10) . . ?
C4 B3 H3 113.7(8) . . ?
N8 B3 C2 107.00(9) . . ?
N8 B3 H3 108.5(8) . . ?
N8 B3 C4 107.87(9) . . ?
C5 C4 B3 123.27(11) . . ?
C5 C4 C21 119.12(11) . . ?
C21 C4 B3 117.61(10) . . ?
C4 C5 H5 118.8 . . ?
C4 C5 C6 122.49(11) . . ?
C6 C5 H5 118.8 . . ?
C7 C6 C5 117.68(11) . . ?
C14 C6 C5 128.56(11) . . ?
C14 C6 C7 113.75(11) . . ?
N8 C7 C6 126.01(11) . . ?
N8 C7 C11 108.14(10) . . ?
C11 C7 C6 125.83(11) . . ?
C7 N8 B3 122.26(10) . . ?
N9 N8 B3 126.87(9) . . ?
N9 N8 C7 110.79(10) . . ?
N8 N9 N10 106.19(9) . . ?
N9 N10 C11 111.64(10) . . ?
N9 N10 C15 118.50(10) . . ?
C11 N10 C15 129.73(10) . . ?
C7 C11 C12 119.95(11) . . ?
N10 C11 C7 103.24(10) . . ?
N10 C11 C12 136.80(11) . . ?
C11 C12 H12 122.5 . . ?
C13 C12 C11 115.04(11) . . ?
C13 C12 H12 122.5 . . ?
C12 C13 H13 117.9 . . ?
C12 C13 C14 124.13(11) . . ?
C14 C13 H13 117.9 . . ?
C6 C14 C13 121.28(11) . . ?
C6 C14 H14 119.4 . . ?
C13 C14 H14 119.4 . . ?
C16 C15 N10 118.75(11) . . ?
C16 C15 C20 121.81(12) . . ?
C20 C15 N10 119.44(11) . . ?
C15 C16 H16 120.7 . . ?
C17 C16 C15 118.69(12) . . ?
C17 C16 H16 120.7 . . ?
C16 C17 H17 119.7 . . ?
C16 C17 C18 120.56(12) . . ?
C18 C17 H17 119.7 . . ?
C17 C18 H18 120.0 . . ?
C19 C18 C17 119.92(12) . . ?
C19 C18 H18 120.0 . . ?
C18 C19 H19 119.7 . . ?
C18 C19 C20 120.52(12) . . ?
C20 C19 H19 119.7 . . ?
C15 C20 C19 118.47(12) . . ?
C15 C20 H20 120.8 . . ?
C19 C20 H20 120.8 . . ?
C22 C21 C4 121.02(11) . . ?
C26 C21 C4 121.91(11) . . ?
C26 C21 C22 117.07(11) . . ?
C21 C22 H22 119.3 . . ?
C23 C22 C21 121.47(11) . . ?
C23 C22 H22 119.3 . . ?
C22 C23 H23 120.0 . . ?
C22 C23 C24 119.99(11) . . ?
C24 C23 H23 120.0 . . ?
C23 C24 C27 119.85(10) . . ?
C25 C24 C23 119.62(11) . . ?
C25 C24 C27 120.53(11) . . ?
C24 C25 H25 119.9 . . ?
C26 C25 C24 120.12(11) . . ?
C26 C25 H25 119.9 . . ?
C21 C26 H26 119.1 . . ?
C25 C26 C21 121.71(11) . . ?
C25 C26 H26 119.1 . . ?
F28 C27 C24 112.7(4) . . ?
F28 C27 F29 106.8(3) . . ?
F28 C27 F30 105.9(3) . . ?
F29 C27 C24 113.6(4) . . ?
F29 C27 F30 106.1(3) . . ?
F30 C27 C24 111.1(4) . . ?
F31 C27 C24 113.8(6) . . ?
F31 C27 F32 106.3(4) . . ?
F31 C27 F33 106.0(4) . . ?
F32 C27 C24 110.9(4) . . ?
F33 C27 C24 113.0(6) . . ?
F33 C27 F32 106.3(3) . . ?

loop_
_geom_bond_atom_site_label_1
_geom_bond_atom_site_label_2
_geom_bond_distance
_geom_bond_site_symmetry_2
_geom_bond_publ_flag
N1 C2 1.1499(18) . ?
C2 B3 1.5987(18) . ?
B3 H3 1.134(16) . ?
B3 C4 1.6266(17) . ?
B3 N8 1.5799(16) . ?
C4 C5 1.3586(16) . ?
C4 C21 1.4869(16) . ?
C5 H5 0.9500 . ?
C5 C6 1.4539(17) . ?
C6 C7 1.4024(17) . ?
C6 C14 1.3841(16) . ?
C7 N8 1.3577(15) . ?
C7 C11 1.3849(17) . ?
N8 N9 1.3133(14) . ?
N9 N10 1.3444(14) . ?
N10 C11 1.3833(15) . ?
N10 C15 1.4332(15) . ?
C11 C12 1.4091(16) . ?
C12 H12 0.9500 . ?
C12 C13 1.3812(18) . ?
C13 H13 0.9500 . ?
C13 C14 1.4167(18) . ?
C14 H14 0.9500 . ?
C15 C16 1.3875(18) . ?
C15 C20 1.3911(17) . ?
C16 H16 0.9500 . ?
C16 C17 1.3876(18) . ?
C17 H17 0.9500 . ?
C17 C18 1.3884(19) . ?
C18 H18 0.9500 . ?
C18 C19 1.3880(19) . ?
C19 H19 0.9500 . ?
C19 C20 1.3915(18) . ?
C20 H20 0.9500 . ?
C21 C22 1.4061(16) . ?
C21 C26 1.4048(17) . ?
C22 H22 0.9500 . ?
C22 C23 1.3887(18) . ?
C23 H23 0.9500 . ?
C23 C24 1.3909(18) . ?
C24 C25 1.3906(17) . ?
C24 C27 1.4903(18) . ?
C25 H25 0.9500 . ?
C25 C26 1.3820(18) . ?
C26 H26 0.9500 . ?
C27 F28 1.3391(12) . ?
C27 F29 1.3391(12) . ?
C27 F30 1.3399(12) . ?
C27 F31 1.3392(12) . ?
C27 F32 1.3399(12) . ?
C27 F33 1.3393(12) . ?

loop_
_geom_torsion_atom_site_label_1
_geom_torsion_atom_site_label_2
_geom_torsion_atom_site_label_3
_geom_torsion_atom_site_label_4
_geom_torsion
_geom_torsion_site_symmetry_1
_geom_torsion_site_symmetry_2
_geom_torsion_site_symmetry_3
_geom_torsion_site_symmetry_4
_geom_torsion_publ_flag
C2 B3 C4 C5 -112.30(13) . . . . ?
C2 B3 C4 C21 67.31(13) . . . . ?
C2 B3 N8 C7 112.33(11) . . . . ?
C2 B3 N8 N9 -64.20(14) . . . . ?
B3 C4 C5 C6 0.12(18) . . . . ?
B3 C4 C21 C22 16.25(16) . . . . ?
B3 C4 C21 C26 -163.93(11) . . . . ?
B3 N8 N9 N10 176.23(10) . . . . ?
C4 B3 N8 C7 -7.39(15) . . . . ?
C4 B3 N8 N9 176.07(10) . . . . ?
C4 C5 C6 C7 -3.11(17) . . . . ?
C4 C5 C6 C14 178.48(12) . . . . ?
C4 C21 C22 C23 178.27(11) . . . . ?
C4 C21 C26 C25 -178.37(11) . . . . ?
C5 C4 C21 C22 -164.12(11) . . . . ?
C5 C4 C21 C26 15.70(17) . . . . ?
C5 C6 C7 N8 0.22(18) . . . . ?
C5 C6 C7 C11 -177.68(11) . . . . ?
C5 C6 C14 C13 178.88(11) . . . . ?
C6 C7 N8 B3 5.59(18) . . . . ?
C6 C7 N8 N9 -177.38(11) . . . . ?
C6 C7 C11 N10 177.57(11) . . . . ?
C6 C7 C11 C12 -1.62(19) . . . . ?
C7 C6 C14 C13 0.43(17) . . . . ?
C7 N8 N9 N10 -0.63(12) . . . . ?
C7 C11 C12 C13 0.77(17) . . . . ?
N8 B3 C4 C5 4.73(15) . . . . ?
N8 B3 C4 C21 -175.66(9) . . . . ?
N8 C7 C11 N10 -0.65(12) . . . . ?
N8 C7 C11 C12 -179.83(10) . . . . ?
N8 N9 N10 C11 0.20(13) . . . . ?
N8 N9 N10 C15 176.38(10) . . . . ?
N9 N10 C11 C7 0.28(13) . . . . ?
N9 N10 C11 C12 179.25(13) . . . . ?
N9 N10 C15 C16 -27.72(15) . . . . ?
N9 N10 C15 C20 152.46(11) . . . . ?
N10 C11 C12 C13 -178.07(13) . . . . ?
N10 C15 C16 C17 -179.39(11) . . . . ?
N10 C15 C20 C19 178.31(11) . . . . ?
C11 C7 N8 B3 -176.20(10) . . . . ?
C11 C7 N8 N9 0.83(13) . . . . ?
C11 N10 C15 C16 147.66(12) . . . . ?
C11 N10 C15 C20 -32.16(18) . . . . ?
C11 C12 C13 C14 0.56(18) . . . . ?
C12 C13 C14 C6 -1.21(19) . . . . ?
C14 C6 C7 N8 178.86(11) . . . . ?
C14 C6 C7 C11 0.96(18) . . . . ?
C15 N10 C11 C7 -175.35(11) . . . . ?
C15 N10 C11 C12 3.6(2) . . . . ?
C15 C16 C17 C18 0.94(19) . . . . ?
C16 C15 C20 C19 -1.50(19) . . . . ?
C16 C17 C18 C19 -1.19(19) . . . . ?
C17 C18 C19 C20 0.1(2) . . . . ?
C18 C19 C20 C15 1.25(19) . . . . ?
C20 C15 C16 C17 0.42(18) . . . . ?
C21 C4 C5 C6 -179.49(10) . . . . ?
C21 C22 C23 C24 0.70(19) . . . . ?
C22 C21 C26 C25 1.46(18) . . . . ?
C22 C23 C24 C25 0.34(19) . . . . ?
C22 C23 C24 C27 -178.61(11) . . . . ?
C23 C24 C25 C26 -0.45(18) . . . . ?
C23 C24 C27 F28 -161.5(5) . . . . ?
C23 C24 C27 F29 -39.9(5) . . . . ?
C23 C24 C27 F30 79.7(5) . . . . ?
C23 C24 C27 F31 -173.8(5) . . . . ?
C23 C24 C27 F32 -53.9(4) . . . . ?
C23 C24 C27 F33 65.3(5) . . . . ?
C24 C25 C26 C21 -0.48(18) . . . . ?
C25 C24 C27 F28 19.5(5) . . . . ?
C25 C24 C27 F29 141.2(5) . . . . ?
C25 C24 C27 F30 -99.2(5) . . . . ?
C25 C24 C27 F31 7.3(5) . . . . ?
C25 C24 C27 F32 127.1(4) . . . . ?
C25 C24 C27 F33 -113.7(5) . . . . ?
C26 C21 C22 C23 -1.56(18) . . . . ?
C27 C24 C25 C26 178.50(11) . . . . ?
